data_7125983
loop_
_publ_author_name
'Carreira-Barral, Israel'
'Mielczarek, Marcin'
'Alonso-Carrillo, Daniel'
'Capurro, Valeria'
'Soto-Cerrato, Vanessa'
'P\'erez Tom\'as, Ricardo'
'Caci, Emanuela'
'Garc\'ia-Valverde, Mar\'ia'
'Quesada, Roberto'

_publ_section_title
;
 Click-tambjamines as efficient and tunable bioactive anion transporters.
;
_journal_issue 21
_journal_name_full 'Chemical communications (Cambridge, England)'
_journal_page_first 3218
_journal_page_last 3221
_journal_paper_doi 10.1039/d0cc00643b
_journal_volume 56
_journal_year 2020
_chemical_formula_moiety 'C20 H23 Cl N5 O, C4 H10 O, Cl, H2 O'
_chemical_formula_sum 'C24 H35 Cl2 N5 O3'
_chemical_formula_weight 512.47
_chemical_name_systematic MM34
_space_group_crystal_system triclinic
_space_group_IT_number 2
_space_group_name_Hall '-P 1'
_space_group_name_H-M_alt 'P -1'
_atom_sites_solution_hydrogens mixed
_audit_creation_method SHELXL-2016/6
_audit_update_record
;
2020-01-23 deposited with the CCDC.	2020-02-12 downloaded from the CCDC.
;
_cell_angle_alpha 99.4900(12)
_cell_angle_beta 91.0584(12)
_cell_angle_gamma 110.6256(11)
_cell_formula_units_Z 2
_cell_length_a 7.9219(2)
_cell_length_b 9.5881(2)
_cell_length_c 19.0533(5)
_cell_measurement_reflns_used 4815
_cell_measurement_temperature 100(2)
_cell_measurement_theta_max 67.72
_cell_measurement_theta_min 2.36
_cell_volume 1331.31(6)
_computing_cell_refinement 'Bruker SAINT'
_computing_data_reduction 'Bruker SAINT'
_computing_molecular_graphics 'ORTEP-3 (Farrugia, 2012)'
_computing_publication_material 'WinGX publication routines (Farrugia, 1999)'
_computing_structure_refinement 'SHELXL-2016/6 (Sheldrick, 2008)'
_computing_structure_solution 'SIR92 (Altomare, 1994)'
_diffrn_ambient_temperature 100(2)
_diffrn_measured_fraction_theta_full 0.997
_diffrn_measured_fraction_theta_max 0.997
_diffrn_measurement_device_type 'Bruker D8 VENTURE'
_diffrn_measurement_method '\f and \w scans'
_diffrn_radiation_type CuK\a
_diffrn_radiation_wavelength 1.54178
_diffrn_reflns_av_R_equivalents 0.0486
_diffrn_reflns_av_unetI/netI 0.0394
_diffrn_reflns_Laue_measured_fraction_full 0.997
_diffrn_reflns_Laue_measured_fraction_max 0.997
_diffrn_reflns_limit_h_max 9
_diffrn_reflns_limit_h_min -6
_diffrn_reflns_limit_k_max 11
_diffrn_reflns_limit_k_min -11
_diffrn_reflns_limit_l_max 22
_diffrn_reflns_limit_l_min -22
_diffrn_reflns_number 17573
_diffrn_reflns_point_group_measured_fraction_full 0.997
_diffrn_reflns_point_group_measured_fraction_max 0.997
_diffrn_reflns_theta_full 67.679
_diffrn_reflns_theta_max 67.723
_diffrn_reflns_theta_min 2.359
_exptl_absorpt_coefficient_mu 2.469
_exptl_absorpt_correction_type multi-scan
_exptl_absorpt_process_details SADABS-2016
_exptl_crystal_colour orange
_exptl_crystal_density_diffrn 1.278
_exptl_crystal_density_method 'not measured'
_exptl_crystal_description prism
_exptl_crystal_F_000 544
_exptl_transmission_factor_max 1
_exptl_transmission_factor_min 0.822
_refine_diff_density_max 0.286
_refine_diff_density_min -0.310
_refine_diff_density_rms 0.058
_refine_ls_extinction_method none
_refine_ls_goodness_of_fit_ref 1.061
_refine_ls_hydrogen_treatment mixed
_refine_ls_matrix_type full
_refine_ls_number_parameters 327
_refine_ls_number_reflns 4815
_refine_ls_number_restraints 0
_refine_ls_restrained_S_all 1.061
_refine_ls_R_factor_all 0.0417
_refine_ls_R_factor_gt 0.0356
_refine_ls_shift/su_max 0.001
_refine_ls_shift/su_mean 0.000
_refine_ls_structure_factor_coef Fsqd
_refine_ls_weighting_details 'w=1/[\s^2^(Fo^2^)+(0.0344P)^2^+0.5458P] where P=(Fo^2^+2Fc^2^)/3'
_refine_ls_weighting_scheme calc
_refine_ls_wR_factor_gt 0.0831
_refine_ls_wR_factor_ref 0.0869
_reflns_Friedel_coverage 0.000
_reflns_number_gt 4232
_reflns_number_total 4815
_reflns_threshold_expression 'I > 2\s(I)'
_cod_data_source_file d0cc00643b2.cif
_cod_data_source_block MM34
_cod_depositor_comments 'Adding full bibliography for 7125982--7125984.cif.'
_cod_database_code 7125983
_shelx_shelxl_version_number 2016/6
_shelx_space_group_comment
;
The symmetry employed for this shelxl refinement is uniquely defined
by the following loop, which should always be used as a source of
symmetry information in preference to the above space-group names.
They are only intended as comments.
;

loop_
_space_group_symop_operation_xyz
'x, y, z'
'-x, -y, -z'

loop_
_atom_site_label
_atom_site_type_symbol
_atom_site_fract_x
_atom_site_fract_y
_atom_site_fract_z
_atom_site_U_iso_or_equiv
_atom_site_adp_type
_atom_site_occupancy
_atom_site_site_symmetry_order
_atom_site_calc_flag
_atom_site_refinement_flags_posn
_atom_site_refinement_flags_adp
_atom_site_refinement_flags_occupancy
_atom_site_disorder_assembly
_atom_site_disorder_group
C1 C -0.5384(2) 0.10295(19) 0.21157(9) 0.0186(3) Uani 1 1 d . . . . .
C2 C -0.4212(2) 0.23653(19) 0.25306(9) 0.0200(3) Uani 1 1 d . . . . .
H2 H -0.381349 0.327843 0.234504 0.024 Uiso 1 1 calc R U . . .
C3 C -0.3631(2) 0.23491(19) 0.32186(9) 0.0192(3) Uani 1 1 d . . . . .
H3 H -0.282772 0.325043 0.351084 0.023 Uiso 1 1 calc R U . . .
C4 C -0.4238(2) 0.09953(18) 0.34753(8) 0.0168(3) Uani 1 1 d . . . . .
C5 C -0.5443(2) -0.03320(18) 0.30650(9) 0.0185(3) Uani 1 1 d . . . . .
H5 H -0.586367 -0.123997 0.325423 0.022 Uiso 1 1 calc R U . . .
C6 C -0.6027(2) -0.03178(19) 0.23747(9) 0.0195(3) Uani 1 1 d . . . . .
H6 H -0.685120 -0.121314 0.208553 0.023 Uiso 1 1 calc R U . . .
C7 C -0.3293(2) -0.02354(18) 0.43902(9) 0.0166(3) Uani 1 1 d . . . . .
C8 C -0.2473(2) 0.03517(18) 0.50646(9) 0.0165(3) Uani 1 1 d . . . . .
C9 C -0.1822(2) -0.03799(18) 0.55571(8) 0.0161(3) Uani 1 1 d . . . . .
C10 C -0.2024(2) -0.19103(18) 0.54742(8) 0.0172(3) Uani 1 1 d . . . . .
H10 H -0.263624 -0.269577 0.508295 0.021 Uiso 1 1 calc R U . . .
C11 C -0.1139(2) -0.20411(18) 0.60852(9) 0.0171(3) Uani 1 1 d . . . . .
C12 C -0.1619(3) -0.46387(18) 0.57539(9) 0.0236(4) Uani 1 1 d . . . . .
H12A H -0.293962 -0.495311 0.569194 0.035 Uiso 1 1 calc R U . . .
H12B H -0.129810 -0.543261 0.592194 0.035 Uiso 1 1 calc R U . . .
H12C H -0.111212 -0.447329 0.529635 0.035 Uiso 1 1 calc R U . . .
C13 C -0.0429(2) -0.05983(18) 0.65364(8) 0.0162(3) Uani 1 1 d . . . . .
C14 C 0.0502(2) -0.02767(18) 0.71997(8) 0.0166(3) Uani 1 1 d . . . . .
H14 H 0.070027 -0.110158 0.735603 0.020 Uiso 1 1 calc R U . . .
C15 C 0.2121(2) 0.12577(18) 0.83336(8) 0.0172(3) Uani 1 1 d . . . . .
H15 H 0.254002 0.038923 0.833740 0.021 Uiso 1 1 calc R U . . .
C16 C 0.0900(2) 0.12951(19) 0.89403(9) 0.0205(3) Uani 1 1 d . . . . .
H16A H -0.014672 0.032666 0.887147 0.025 Uiso 1 1 calc R U . . .
H16B H 0.043183 0.212415 0.893361 0.025 Uiso 1 1 calc R U . . .
C17 C 0.1942(2) 0.1541(2) 0.96620(9) 0.0237(4) Uani 1 1 d . . . . .
H17A H 0.114752 0.161882 1.005016 0.028 Uiso 1 1 calc R U . . .
H17B H 0.230331 0.066084 0.968671 0.028 Uiso 1 1 calc R U . . .
C18 C 0.3628(2) 0.2986(2) 0.97672(9) 0.0234(4) Uani 1 1 d . . . . .
H18A H 0.326026 0.387799 0.979520 0.028 Uiso 1 1 calc R U . . .
H18B H 0.432129 0.308907 1.022261 0.028 Uiso 1 1 calc R U . . .
C19 C 0.4829(2) 0.2947(2) 0.91515(9) 0.0237(4) Uani 1 1 d . . . . .
H19A H 0.588160 0.391162 0.921949 0.028 Uiso 1 1 calc R U . . .
H19B H 0.529080 0.211263 0.915194 0.028 Uiso 1 1 calc R U . . .
C20 C 0.3783(2) 0.27154(19) 0.84351(9) 0.0204(3) Uani 1 1 d . . . . .
H20A H 0.457396 0.265589 0.804371 0.024 Uiso 1 1 calc R U . . .
H20B H 0.340117 0.358830 0.841840 0.024 Uiso 1 1 calc R U . . .
C21 C 0.1531(3) 0.6402(3) 0.93153(12) 0.0392(5) Uani 1 1 d . . . . .
H21A H 0.244640 0.634990 0.898344 0.059 Uiso 1 1 calc R U . . .
H21B H 0.157060 0.582383 0.969020 0.059 Uiso 1 1 calc R U . . .
H21C H 0.177722 0.746181 0.953195 0.059 Uiso 1 1 calc R U . . .
C22 C -0.0333(2) 0.5735(2) 0.89125(10) 0.0252(4) Uani 1 1 d . . . . .
H22A H -0.125683 0.573869 0.925497 0.030 Uiso 1 1 calc R U . . .
H22B H -0.056799 0.466783 0.869076 0.030 Uiso 1 1 calc R U . . .
C23 C -0.0524(2) 0.6607(2) 0.83329(10) 0.0233(4) Uani 1 1 d . . . . .
H23A H -0.030975 0.766806 0.855870 0.028 Uiso 1 1 calc R U . . .
H23B H 0.042599 0.662560 0.800016 0.028 Uiso 1 1 calc R U . . .
C24 C -0.2356(3) 0.5951(2) 0.79074(10) 0.0264(4) Uani 1 1 d . . . . .
H24A H -0.330509 0.595809 0.823719 0.032 Uiso 1 1 calc R U . . .
H24B H -0.238513 0.660937 0.756165 0.032 Uiso 1 1 calc R U . . .
N1 N -0.35435(18) 0.09492(15) 0.41648(7) 0.0169(3) Uani 1 1 d . . . . .
N2 N -0.2917(2) 0.22218(16) 0.46801(8) 0.0213(3) Uani 1 1 d . . . . .
N3 N -0.2271(2) 0.18530(16) 0.52280(8) 0.0209(3) Uani 1 1 d . . . . .
N4 N -0.08821(18) 0.03946(16) 0.61818(7) 0.0157(3) Uani 1 1 d . . . . .
N5 N 0.11432(19) 0.10308(16) 0.76382(7) 0.0181(3) Uani 1 1 d . . . . .
O1 O -0.08915(17) -0.32438(12) 0.62742(6) 0.0212(3) Uani 1 1 d . . . . .
O2 O -0.27654(18) 0.44399(15) 0.75286(7) 0.0281(3) Uani 1 1 d . . . . .
O1W O 0.4342(2) 0.35515(16) 0.64384(8) 0.0322(3) Uani 1 1 d . . . . .
Cl1 Cl -0.60222(6) 0.10344(5) 0.12348(2) 0.02535(11) Uani 1 1 d . . . . .
Cl2 Cl 0.07036(5) 0.37947(4) 0.70754(2) 0.02138(11) Uani 1 1 d . . . . .
H4N H -0.056(3) 0.130(3) 0.6331(11) 0.026 Uiso 1 1 d . U . . .
H5N H 0.099(3) 0.177(3) 0.7525(11) 0.026 Uiso 1 1 d . U . . .
H7 H -0.365(3) -0.119(3) 0.4110(11) 0.026 Uiso 1 1 d . U . . .
H1W H 0.340(3) 0.380(2) 0.6625(11) 0.026 Uiso 1 1 d . U . . .
H2W H 0.519(3) 0.385(2) 0.6785(12) 0.026 Uiso 1 1 d . U . . .
H1S H -0.185(3) 0.430(2) 0.7376(11) 0.026 Uiso 1 1 d . U . . .

loop_
_atom_site_aniso_label
_atom_site_aniso_U_11
_atom_site_aniso_U_22
_atom_site_aniso_U_33
_atom_site_aniso_U_23
_atom_site_aniso_U_13
_atom_site_aniso_U_12
C1 0.0154(8) 0.0257(8) 0.0167(8) 0.0062(6) 0.0013(6) 0.0087(7)
C2 0.0180(8) 0.0200(8) 0.0238(9) 0.0092(7) 0.0034(7) 0.0066(7)
C3 0.0172(8) 0.0181(8) 0.0219(8) 0.0036(6) 0.0007(6) 0.0059(6)
C4 0.0165(8) 0.0193(8) 0.0165(8) 0.0047(6) 0.0023(6) 0.0079(6)
C5 0.0186(8) 0.0176(8) 0.0201(8) 0.0061(6) 0.0031(6) 0.0064(6)
C6 0.0172(8) 0.0196(8) 0.0198(8) 0.0021(6) 0.0012(6) 0.0050(6)
C7 0.0175(8) 0.0133(7) 0.0190(8) 0.0036(6) 0.0015(6) 0.0052(6)
C8 0.0160(8) 0.0153(7) 0.0180(8) 0.0034(6) 0.0025(6) 0.0052(6)
C9 0.0165(8) 0.0167(8) 0.0145(7) 0.0032(6) 0.0029(6) 0.0053(6)
C10 0.0194(8) 0.0139(7) 0.0165(8) 0.0014(6) 0.0010(6) 0.0045(6)
C11 0.0196(8) 0.0142(8) 0.0176(8) 0.0041(6) 0.0030(6) 0.0057(6)
C12 0.0332(10) 0.0124(8) 0.0228(9) -0.0004(6) -0.0010(7) 0.0070(7)
C13 0.0177(8) 0.0142(7) 0.0172(8) 0.0045(6) 0.0019(6) 0.0057(6)
C14 0.0171(8) 0.0144(7) 0.0182(8) 0.0043(6) 0.0031(6) 0.0050(6)
C15 0.0181(8) 0.0160(8) 0.0164(8) 0.0019(6) -0.0019(6) 0.0055(6)
C16 0.0170(8) 0.0188(8) 0.0214(8) 0.0031(6) 0.0009(7) 0.0015(6)
C17 0.0267(9) 0.0231(9) 0.0176(8) 0.0053(7) 0.0019(7) 0.0037(7)
C18 0.0261(9) 0.0218(8) 0.0165(8) 0.0025(7) -0.0033(7) 0.0025(7)
C19 0.0186(8) 0.0226(8) 0.0244(9) 0.0025(7) -0.0027(7) 0.0017(7)
C20 0.0204(8) 0.0198(8) 0.0182(8) 0.0041(6) 0.0031(6) 0.0034(7)
C21 0.0253(10) 0.0469(12) 0.0437(12) 0.0200(10) -0.0015(9) 0.0060(9)
C22 0.0218(9) 0.0257(9) 0.0274(9) 0.0084(7) 0.0043(7) 0.0062(7)
C23 0.0232(9) 0.0198(8) 0.0281(9) 0.0069(7) 0.0063(7) 0.0079(7)
C24 0.0256(10) 0.0277(9) 0.0289(10) 0.0073(7) 0.0053(7) 0.0121(8)
N1 0.0186(7) 0.0157(6) 0.0162(7) 0.0021(5) 0.0002(5) 0.0064(5)
N2 0.0276(8) 0.0161(7) 0.0195(7) 0.0014(5) -0.0022(6) 0.0080(6)
N3 0.0260(8) 0.0173(7) 0.0195(7) 0.0029(5) -0.0017(6) 0.0084(6)
N4 0.0180(7) 0.0119(6) 0.0163(7) 0.0010(5) 0.0006(5) 0.0049(5)
N5 0.0221(7) 0.0135(6) 0.0185(7) 0.0030(5) -0.0024(6) 0.0063(6)
O1 0.0318(7) 0.0121(5) 0.0193(6) 0.0012(4) -0.0033(5) 0.0083(5)
O2 0.0184(6) 0.0293(7) 0.0334(7) 0.0022(5) 0.0045(5) 0.0061(5)
O1W 0.0257(7) 0.0306(7) 0.0355(8) -0.0060(6) 0.0009(6) 0.0096(6)
Cl1 0.0230(2) 0.0316(2) 0.0200(2) 0.01006(16) -0.00257(15) 0.00592(17)
Cl2 0.0214(2) 0.01430(18) 0.0281(2) 0.00175(15) -0.00186(15) 0.00724(15)

loop_
_atom_type_symbol
_atom_type_description
_atom_type_scat_dispersion_real
_atom_type_scat_dispersion_imag
_atom_type_scat_source
C C 0.0181 0.0091 'International Tables Vol C Tables 4.2.6.8 and 6.1.1.4'
H H 0.0000 0.0000 'International Tables Vol C Tables 4.2.6.8 and 6.1.1.4'
N N 0.0311 0.0180 'International Tables Vol C Tables 4.2.6.8 and 6.1.1.4'
O O 0.0492 0.0322 'International Tables Vol C Tables 4.2.6.8 and 6.1.1.4'
Cl Cl 0.3639 0.7018 'International Tables Vol C Tables 4.2.6.8 and 6.1.1.4'

loop_
_geom_angle_atom_site_label_1
_geom_angle_atom_site_label_2
_geom_angle_atom_site_label_3
_geom_angle
_geom_angle_site_symmetry_1
_geom_angle_site_symmetry_3
_geom_angle_publ_flag
C6 C1 C2 122.02(15) . . ?
C6 C1 Cl1 119.01(13) . . ?
C2 C1 Cl1 118.96(13) . . ?
C3 C2 C1 119.14(15) . . ?
C3 C2 H2 120.4 . . ?
C1 C2 H2 120.4 . . ?
C2 C3 C4 119.10(16) . . ?
C2 C3 H3 120.5 . . ?
C4 C3 H3 120.5 . . ?
C5 C4 C3 121.65(15) . . ?
C5 C4 N1 119.04(14) . . ?
C3 C4 N1 119.25(15) . . ?
C4 C5 C6 119.32(15) . . ?
C4 C5 H5 120.3 . . ?
C6 C5 H5 120.3 . . ?
C1 C6 C5 118.75(16) . . ?
C1 C6 H6 120.6 . . ?
C5 C6 H6 120.6 . . ?
N1 C7 C8 104.19(14) . . ?
N1 C7 H7 122.5(13) . . ?
C8 C7 H7 133.3(13) . . ?
C7 C8 N3 109.08(14) . . ?
C7 C8 C9 128.98(15) . . ?
N3 C8 C9 121.91(15) . . ?
N4 C9 C10 110.43(14) . . ?
N4 C9 C8 121.88(14) . . ?
C10 C9 C8 127.69(15) . . ?
C11 C10 C9 105.67(14) . . ?
C11 C10 H10 127.2 . . ?
C9 C10 H10 127.2 . . ?
O1 C11 C10 130.62(15) . . ?
O1 C11 C13 120.66(14) . . ?
C10 C11 C13 108.71(14) . . ?
O1 C12 H12A 109.5 . . ?
O1 C12 H12B 109.5 . . ?
H12A C12 H12B 109.5 . . ?
O1 C12 H12C 109.5 . . ?
H12A C12 H12C 109.5 . . ?
H12B C12 H12C 109.5 . . ?
C14 C13 N4 127.82(15) . . ?
C14 C13 C11 125.93(14) . . ?
N4 C13 C11 106.25(14) . . ?
N5 C14 C13 127.73(15) . . ?
N5 C14 H14 116.1 . . ?
C13 C14 H14 116.1 . . ?
N5 C15 C16 111.27(13) . . ?
N5 C15 C20 109.60(13) . . ?
C16 C15 C20 110.97(13) . . ?
N5 C15 H15 108.3 . . ?
C16 C15 H15 108.3 . . ?
C20 C15 H15 108.3 . . ?
C15 C16 C17 110.65(14) . . ?
C15 C16 H16A 109.5 . . ?
C17 C16 H16A 109.5 . . ?
C15 C16 H16B 109.5 . . ?
C17 C16 H16B 109.5 . . ?
H16A C16 H16B 108.1 . . ?
C18 C17 C16 110.84(14) . . ?
C18 C17 H17A 109.5 . . ?
C16 C17 H17A 109.5 . . ?
C18 C17 H17B 109.5 . . ?
C16 C17 H17B 109.5 . . ?
H17A C17 H17B 108.1 . . ?
C19 C18 C17 110.86(14) . . ?
C19 C18 H18A 109.5 . . ?
C17 C18 H18A 109.5 . . ?
C19 C18 H18B 109.5 . . ?
C17 C18 H18B 109.5 . . ?
H18A C18 H18B 108.1 . . ?
C20 C19 C18 111.10(14) . . ?
C20 C19 H19A 109.4 . . ?
C18 C19 H19A 109.4 . . ?
C20 C19 H19B 109.4 . . ?
C18 C19 H19B 109.4 . . ?
H19A C19 H19B 108.0 . . ?
C19 C20 C15 110.01(13) . . ?
C19 C20 H20A 109.7 . . ?
C15 C20 H20A 109.7 . . ?
C19 C20 H20B 109.7 . . ?
C15 C20 H20B 109.7 . . ?
H20A C20 H20B 108.2 . . ?
C22 C21 H21A 109.5 . . ?
C22 C21 H21B 109.5 . . ?
H21A C21 H21B 109.5 . . ?
C22 C21 H21C 109.5 . . ?
H21A C21 H21C 109.5 . . ?
H21B C21 H21C 109.5 . . ?
C21 C22 C23 112.66(15) . . ?
C21 C22 H22A 109.1 . . ?
C23 C22 H22A 109.1 . . ?
C21 C22 H22B 109.1 . . ?
C23 C22 H22B 109.1 . . ?
H22A C22 H22B 107.8 . . ?
C24 C23 C22 114.15(15) . . ?
C24 C23 H23A 108.7 . . ?
C22 C23 H23A 108.7 . . ?
C24 C23 H23B 108.7 . . ?
C22 C23 H23B 108.7 . . ?
H23A C23 H23B 107.6 . . ?
O2 C24 C23 113.43(15) . . ?
O2 C24 H24A 108.9 . . ?
C23 C24 H24A 108.9 . . ?
O2 C24 H24B 108.9 . . ?
C23 C24 H24B 108.9 . . ?
H24A C24 H24B 107.7 . . ?
C7 N1 N2 111.05(13) . . ?
C7 N1 C4 127.90(14) . . ?
N2 N1 C4 120.92(13) . . ?
N3 N2 N1 106.90(13) . . ?
N2 N3 C8 108.78(14) . . ?
C9 N4 C13 108.93(14) . . ?
C9 N4 H4N 127.4(15) . . ?
C13 N4 H4N 123.6(15) . . ?
C14 N5 C15 123.61(14) . . ?
C14 N5 H5N 119.2(15) . . ?
C15 N5 H5N 117.2(16) . . ?
C11 O1 C12 115.29(13) . . ?
C24 O2 H1S 112.1(16) . . ?
H1W O1W H2W 106.0(19) . . ?

loop_
_geom_bond_atom_site_label_1
_geom_bond_atom_site_label_2
_geom_bond_distance
_geom_bond_site_symmetry_2
_geom_bond_publ_flag
C1 C6 1.388(2) . ?
C1 C2 1.389(2) . ?
C1 Cl1 1.7451(16) . ?
C2 C3 1.386(2) . ?
C2 H2 0.9500 . ?
C3 C4 1.391(2) . ?
C3 H3 0.9500 . ?
C4 C5 1.389(2) . ?
C4 N1 1.428(2) . ?
C5 C6 1.390(2) . ?
C5 H5 0.9500 . ?
C6 H6 0.9500 . ?
C7 N1 1.353(2) . ?
C7 C8 1.365(2) . ?
C7 H7 0.92(2) . ?
C8 N3 1.372(2) . ?
C8 C9 1.447(2) . ?
C9 N4 1.345(2) . ?
C9 C10 1.400(2) . ?
C10 C11 1.394(2) . ?
C10 H10 0.9500 . ?
C11 O1 1.3385(19) . ?
C11 C13 1.418(2) . ?
C12 O1 1.450(2) . ?
C12 H12A 0.9800 . ?
C12 H12B 0.9800 . ?
C12 H12C 0.9800 . ?
C13 C14 1.383(2) . ?
C13 N4 1.391(2) . ?
C14 N5 1.311(2) . ?
C14 H14 0.9500 . ?
C15 N5 1.467(2) . ?
C15 C16 1.525(2) . ?
C15 C20 1.526(2) . ?
C15 H15 1.0000 . ?
C16 C17 1.530(2) . ?
C16 H16A 0.9900 . ?
C16 H16B 0.9900 . ?
C17 C18 1.530(2) . ?
C17 H17A 0.9900 . ?
C17 H17B 0.9900 . ?
C18 C19 1.528(2) . ?
C18 H18A 0.9900 . ?
C18 H18B 0.9900 . ?
C19 C20 1.526(2) . ?
C19 H19A 0.9900 . ?
C19 H19B 0.9900 . ?
C20 H20A 0.9900 . ?
C20 H20B 0.9900 . ?
C21 C22 1.519(3) . ?
C21 H21A 0.9800 . ?
C21 H21B 0.9800 . ?
C21 H21C 0.9800 . ?
C22 C23 1.526(2) . ?
C22 H22A 0.9900 . ?
C22 H22B 0.9900 . ?
C23 C24 1.518(3) . ?
C23 H23A 0.9900 . ?
C23 H23B 0.9900 . ?
C24 O2 1.429(2) . ?
C24 H24A 0.9900 . ?
C24 H24B 0.9900 . ?
N1 N2 1.364(2) . ?
N2 N3 1.306(2) . ?
N4 H4N 0.82(2) . ?
N5 H5N 0.82(2) . ?
O2 H1S 0.83(2) . ?
O1W H1W 0.92(2) . ?
O1W H2W 0.87(2) . ?

loop_
_geom_hbond_atom_site_label_D
_geom_hbond_atom_site_label_H
_geom_hbond_atom_site_label_A
_geom_hbond_distance_DH
_geom_hbond_distance_HA
_geom_hbond_distance_DA
_geom_hbond_angle_DHA
_geom_hbond_site_symmetry_A
C12 H12B N3 0.98 2.56 3.199(2) 123.2 1_545
C16 H16A Cl1 0.99 2.84 3.6954(17) 145.3 2_456
C20 H20A O2 0.99 2.53 3.335(2) 137.9 1_655
N4 H4N Cl2 0.82(2) 2.42(2) 3.2109(14) 163.3(19) .
N5 H5N Cl2 0.82(2) 2.33(2) 3.1413(14) 173(2) .
C7 H7 O1W 0.92(2) 2.20(2) 3.119(2) 172.1(18) 2_556
O1W H1W Cl2 0.92(2) 2.31(2) 3.2158(15) 165.9(18) .
O1W H2W O2 0.87(2) 1.99(2) 2.856(2) 176(2) 1_655
O2 H1S Cl2 0.83(2) 2.30(2) 3.1289(14) 173(2) .

loop_
_geom_torsion_atom_site_label_1
_geom_torsion_atom_site_label_2
_geom_torsion_atom_site_label_3
_geom_torsion_atom_site_label_4
_geom_torsion
_geom_torsion_site_symmetry_1
_geom_torsion_site_symmetry_2
_geom_torsion_site_symmetry_3
_geom_torsion_site_symmetry_4
_geom_torsion_publ_flag
C6 C1 C2 C3 1.5(3) . . . . ?
Cl1 C1 C2 C3 -176.81(13) . . . . ?
C1 C2 C3 C4 -0.1(2) . . . . ?
C2 C3 C4 C5 -1.4(2) . . . . ?
C2 C3 C4 N1 175.59(15) . . . . ?
C3 C4 C5 C6 1.4(2) . . . . ?
N1 C4 C5 C6 -175.58(14) . . . . ?
C2 C1 C6 C5 -1.5(3) . . . . ?
Cl1 C1 C6 C5 176.83(12) . . . . ?
C4 C5 C6 C1 0.0(2) . . . . ?
N1 C7 C8 N3 0.60(18) . . . . ?
N1 C7 C8 C9 -177.44(16) . . . . ?
C7 C8 C9 N4 173.49(16) . . . . ?
N3 C8 C9 N4 -4.3(2) . . . . ?
C7 C8 C9 C10 -5.9(3) . . . . ?
N3 C8 C9 C10 176.29(16) . . . . ?
N4 C9 C10 C11 -0.40(18) . . . . ?
C8 C9 C10 C11 179.05(15) . . . . ?
C9 C10 C11 O1 -178.66(16) . . . . ?
C9 C10 C11 C13 0.70(18) . . . . ?
O1 C11 C13 C14 -2.2(3) . . . . ?
C10 C11 C13 C14 178.39(15) . . . . ?
O1 C11 C13 N4 178.69(14) . . . . ?
C10 C11 C13 N4 -0.74(18) . . . . ?
N4 C13 C14 N5 0.6(3) . . . . ?
C11 C13 C14 N5 -178.37(17) . . . . ?
N5 C15 C16 C17 -179.68(13) . . . . ?
C20 C15 C16 C17 -57.36(18) . . . . ?
C15 C16 C17 C18 56.05(19) . . . . ?
C16 C17 C18 C19 -55.6(2) . . . . ?
C17 C18 C19 C20 56.49(19) . . . . ?
C18 C19 C20 C15 -57.24(19) . . . . ?
N5 C15 C20 C19 -178.98(13) . . . . ?
C16 C15 C20 C19 57.73(18) . . . . ?
C21 C22 C23 C24 178.65(17) . . . . ?
C22 C23 C24 O2 -61.4(2) . . . . ?
C8 C7 N1 N2 -0.42(18) . . . . ?
C8 C7 N1 C4 175.34(15) . . . . ?
C5 C4 N1 C7 28.3(2) . . . . ?
C3 C4 N1 C7 -148.78(16) . . . . ?
C5 C4 N1 N2 -156.30(15) . . . . ?
C3 C4 N1 N2 26.6(2) . . . . ?
C7 N1 N2 N3 0.08(18) . . . . ?
C4 N1 N2 N3 -176.02(14) . . . . ?
N1 N2 N3 C8 0.30(18) . . . . ?
C7 C8 N3 N2 -0.58(19) . . . . ?
C9 C8 N3 N2 177.62(15) . . . . ?
C10 C9 N4 C13 -0.06(18) . . . . ?
C8 C9 N4 C13 -179.55(14) . . . . ?
C14 C13 N4 C9 -178.62(16) . . . . ?
C11 C13 N4 C9 0.49(17) . . . . ?
C13 C14 N5 C15 -179.84(15) . . . . ?
C16 C15 N5 C14 -101.11(18) . . . . ?
C20 C15 N5 C14 135.78(16) . . . . ?
C10 C11 O1 C12 1.7(2) . . . . ?
C13 C11 O1 C12 -177.56(15) . . . . ?
